data_4312895
loop_
_publ_author_name
'Vadapalli Chandrasekhar'
'Arunachalampillai Athimoolam'
'Narreddula Dastagiri Reddy'
'Selvarajan Nagendran'
'Alexander Steiner'
'Stefano Zacchini'
'Raymond Butcher'

_publ_section_title
;
 Pendant Cyclodicarbaphosphazatriene-Containing Monomers and Polymers:
 Synthesis, Crystal Structures and Polymerization Behavior of
 [NC(NMe2)]2[NP(O-C6H4-p-C6H4-p-CHCH2)(X)], X = Cl, OCH2CF3, OC6H5,
 OC6H4-m-CH3, OC6H4-p-Br
;
_journal_name_full 'Inorganic Chemistry'
_journal_page_first 51
_journal_page_last 59
_journal_paper_doi 10.1021/ic025940u
_journal_volume 42
_journal_year 2003
_chemical_formula_sum 'C26 H28 N5 O2 P'
_chemical_formula_weight 473.50
_chemical_name_systematic
; 
 ? 
;
_space_group_IT_number 14
_symmetry_cell_setting monoclinic
_symmetry_space_group_name_Hall '-P 2ybc'
_symmetry_space_group_name_H-M 'P 1 21/c 1'
_atom_sites_solution_hydrogens geom
_atom_sites_solution_primary direct
_atom_sites_solution_secondary difmap
_audit_creation_method SHELXL-97
_cell_angle_alpha 90.00
_cell_angle_beta 94.610(14)
_cell_angle_gamma 90.00
_cell_formula_units_Z 4
_cell_length_a 22.078(5)
_cell_length_b 8.7013(18)
_cell_length_c 12.860(3)
_cell_measurement_reflns_used 37
_cell_measurement_temperature 293(2)
_cell_measurement_theta_max 12.50
_cell_measurement_theta_min 2.78
_cell_volume 2462.5(10)
_computing_cell_refinement 'Bruker XSCANS'
_computing_data_collection 'Bruker XSCANS'
_computing_data_reduction 'Bruker SHELXTL'
_computing_molecular_graphics 'Bruker SHELXTL'
_computing_publication_material 'Bruker SHELXTL'
_computing_structure_refinement 'SHELXL-97 (Sheldrick, 1997)'
_computing_structure_solution 'SHELXS-97 (Sheldrick, 1990)'
_diffrn_ambient_temperature 293(2)
_diffrn_measured_fraction_theta_full 0.999
_diffrn_measured_fraction_theta_max 0.999
_diffrn_measurement_device_type 'Bruker P4'
_diffrn_measurement_method '2\q/\w scans'
_diffrn_radiation_monochromator graphite
_diffrn_radiation_source 'fine-focus sealed tube'
_diffrn_radiation_type MoK\a
_diffrn_radiation_wavelength 0.71073
_diffrn_reflns_av_R_equivalents 0.0250
_diffrn_reflns_av_sigmaI/netI 0.0324
_diffrn_reflns_limit_h_max 26
_diffrn_reflns_limit_h_min -26
_diffrn_reflns_limit_k_max 0
_diffrn_reflns_limit_k_min -10
_diffrn_reflns_limit_l_max 15
_diffrn_reflns_limit_l_min 0
_diffrn_reflns_number 4552
_diffrn_reflns_theta_full 25.00
_diffrn_reflns_theta_max 25.00
_diffrn_reflns_theta_min 2.52
_diffrn_standards_interval_count 97
_diffrn_standards_number 3
_exptl_absorpt_coefficient_mu 0.144
_exptl_absorpt_correction_type none
_exptl_crystal_colour COLORLESS
_exptl_crystal_density_diffrn 1.277
_exptl_crystal_density_method 'not measured'
_exptl_crystal_description plate
_exptl_crystal_F_000 1000
_exptl_crystal_size_max 0.10
_exptl_crystal_size_mid 0.85
_exptl_crystal_size_min 0.80
_refine_diff_density_max 0.475
_refine_diff_density_min -0.315
_refine_diff_density_rms 0.045
_refine_ls_extinction_coef 0.0033(7)
_refine_ls_extinction_expression Fc^*^=kFc[1+0.001xFc^2^\l^3^/sin(2\q)]^-1/4^
_refine_ls_extinction_method SHELXL
_refine_ls_goodness_of_fit_ref 1.022
_refine_ls_hydrogen_treatment mixed
_refine_ls_matrix_type full
_refine_ls_number_parameters 340
_refine_ls_number_reflns 4335
_refine_ls_number_restraints 0
_refine_ls_restrained_S_all 1.022
_refine_ls_R_factor_all 0.0899
_refine_ls_R_factor_gt 0.0550
_refine_ls_shift/su_max 0.094
_refine_ls_shift/su_mean 0.003
_refine_ls_structure_factor_coef Fsqd
_refine_ls_weighting_details 'calc w=1/[\s^2^(Fo^2^)+(0.0788P)^2^+1.0502P] where P=(Fo^2^+2Fc^2^)/3'
_refine_ls_weighting_scheme calc
_refine_ls_wR_factor_gt 0.1371
_refine_ls_wR_factor_ref 0.1601
_reflns_number_gt 2829
_reflns_number_total 4335
_reflns_threshold_expression >2sigma(I)
_cod_data_source_file ic025940u-2_s2_3.cif
_cod_data_source_block compd5
_cod_depositor_comments
;
The following automatic conversions were performed:

'_symmetry_cell_setting' value 'Monoclinic' changed to 'monoclinic'
according to the built-in table from CIF Core dictionary named
'cif_core.dic' version 2.4.1 from 2010-06-29.

Automatic conversion script
Id: cif_fix_values 1646 2011-03-28 12:23:43Z adriana 
;
_cod_database_code 4312895

loop_
_symmetry_equiv_pos_as_xyz
'x, y, z'
'-x, y+1/2, -z+1/2'
'-x, -y, -z'
'x, -y-1/2, z-1/2'

loop_
_atom_site_label
_atom_site_type_symbol
_atom_site_fract_x
_atom_site_fract_y
_atom_site_fract_z
_atom_site_U_iso_or_equiv
_atom_site_adp_type
_atom_site_occupancy
_atom_site_symmetry_multiplicity
_atom_site_calc_flag
_atom_site_refinement_flags
_atom_site_disorder_assembly
_atom_site_disorder_group
P P 1.30601(3) 0.07994(8) 1.59956(6) 0.0409(2) Uani 1 1 d . . .
O1A O 1.26303(9) 0.2069(2) 1.54467(15) 0.0504(5) Uani 1 1 d . . .
O1B O 1.34824(9) 0.2059(2) 1.65710(15) 0.0503(5) Uani 1 1 d . . .
N1 N 1.27303(10) -0.0214(3) 1.67973(18) 0.0450(6) Uani 1 1 d . . .
N2 N 1.30561(10) -0.2506(2) 1.59363(18) 0.0446(6) Uani 1 1 d . . .
N3 N 1.33927(11) -0.0155(2) 1.51675(18) 0.0453(6) Uani 1 1 d . . .
N11 N 1.24835(11) -0.2656(3) 1.7323(2) 0.0511(6) Uani 1 1 d . . .
N21 N 1.36308(11) -0.2556(3) 1.45548(19) 0.0501(6) Uani 1 1 d . . .
C1 C 1.27662(12) -0.1761(3) 1.6659(2) 0.0403(7) Uani 1 1 d . . .
C2 C 1.33488(12) -0.1712(3) 1.5247(2) 0.0408(7) Uani 1 1 d . . .
C1A C 1.21692(12) 0.1790(3) 1.4661(2) 0.0439(7) Uani 1 1 d . . .
C2A C 1.17342(13) 0.0677(3) 1.4732(2) 0.0502(7) Uani 1 1 d . . .
H2AA H 1.1757 -0.0001 1.5293 0.055(9) Uiso 1 1 calc R . .
C3A C 1.12618(13) 0.0575(3) 1.3960(2) 0.0494(7) Uani 1 1 d . . .
H3AA H 1.0968 -0.0182 1.4012 0.063(9) Uiso 1 1 calc R . .
C4A C 1.12110(12) 0.1562(3) 1.3112(2) 0.0433(7) Uani 1 1 d . . .
C5A C 1.16755(13) 0.2634(3) 1.3052(3) 0.0524(8) Uani 1 1 d . . .
H5AA H 1.1665 0.3293 1.2481 0.062(9) Uiso 1 1 calc R . .
C6A C 1.21499(14) 0.2748(3) 1.3812(2) 0.0529(8) Uani 1 1 d . . .
H6AA H 1.2455 0.3470 1.3749 0.069(10) Uiso 1 1 calc R . .
C7A C 1.06908(13) 0.1504(3) 1.2305(2) 0.0467(7) Uani 1 1 d . . .
C8A C 1.01625(15) 0.0698(4) 1.2462(3) 0.0732(11) Uani 1 1 d . . .
H8AA H 1.0138 0.0160 1.3082 0.091(13) Uiso 1 1 calc R . .
C9A C 0.96730(17) 0.0675(5) 1.1721(3) 0.0788(11) Uani 1 1 d . . .
H9AA H 0.9331 0.0106 1.1853 0.137(18) Uiso 1 1 calc R . .
C10A C 0.96762(15) 0.1456(4) 1.0808(3) 0.0630(9) Uani 1 1 d . . .
C11A C 1.02036(17) 0.2231(5) 1.0632(3) 0.0758(11) Uani 1 1 d . . .
H11A H 1.0228 0.2756 1.0007 0.093(13) Uiso 1 1 calc R . .
C12A C 1.06967(16) 0.2242(4) 1.1367(3) 0.0690(10) Uani 1 1 d . . .
H12A H 1.1045 0.2771 1.1218 0.090(13) Uiso 1 1 calc R . .
C13A C 0.9138(2) 0.1450(6) 1.0043(4) 0.0866(13) Uani 1 1 d . . .
H13A H 0.8827 0.0797 1.0210 0.084(14) Uiso 1 1 calc R . .
C14A C 0.9036(3) 0.2144(8) 0.9245(5) 0.139(2) Uani 1 1 d . . .
H14A H 0.9324 0.2822 0.9021 1.0(3) Uiso 1 1 calc R . .
H14B H 0.8669 0.2005 0.8849 0.23(3) Uiso 1 1 calc R . .
C1B C 1.39611(12) 0.1766(3) 1.7324(2) 0.0426(7) Uani 1 1 d . . .
C2B C 1.39659(15) 0.2614(3) 1.8226(2) 0.0523(8) Uani 1 1 d . . .
H2BA H 1.3645 0.3272 1.8337 0.060(9) Uiso 1 1 calc R . .
C3B C 1.44525(17) 0.2478(4) 1.8966(3) 0.0675(10) Uani 1 1 d . . .
H3BA H 1.4462 0.3047 1.9579 0.086(12) Uiso 1 1 calc R . .
C4B C 1.49221(17) 0.1502(5) 1.8795(3) 0.0732(11) Uani 1 1 d . . .
H4BA H 1.5253 0.1421 1.9287 0.098(13) Uiso 1 1 calc R . .
C5B C 1.49044(15) 0.0644(4) 1.7898(3) 0.0707(10) Uani 1 1 d . . .
H5BA H 1.5221 -0.0028 1.7795 0.114(15) Uiso 1 1 calc R . .
C6B C 1.44250(14) 0.0763(4) 1.7146(3) 0.0565(8) Uani 1 1 d . . .
H6BA H 1.4415 0.0183 1.6537 0.072(11) Uiso 1 1 calc R . .
C11 C 1.25207(18) -0.4336(3) 1.7269(3) 0.0706(10) Uani 1 1 d . . .
H11B H 1.2875 -0.4624 1.6930 0.123(17) Uiso 1 1 calc R . .
H11C H 1.2165 -0.4729 1.6880 0.16(2) Uiso 1 1 calc R . .
H11D H 1.2546 -0.4754 1.7962 0.127(18) Uiso 1 1 calc R . .
C12 C 1.21301(16) -0.2034(4) 1.8128(3) 0.0614(9) Uani 1 1 d . . .
H12B H 1.2108 -0.0937 1.8060 0.14(2) Uiso 1 1 calc R . .
H12C H 1.2321 -0.2296 1.8802 0.18(2) Uiso 1 1 calc R . .
H12D H 1.1728 -0.2459 1.8055 0.126(17) Uiso 1 1 calc R . .
C21 C 1.35749(17) -0.4231(3) 1.4540(3) 0.0634(9) Uani 1 1 d . . .
H21A H 1.3249 -0.4534 1.4947 0.134(19) Uiso 1 1 calc R . .
H21B H 1.3948 -0.4681 1.4829 0.24(3) Uiso 1 1 calc R . .
H21C H 1.3491 -0.4575 1.3834 0.109(15) Uiso 1 1 calc R . .
C22 C 1.39891(16) -0.1873(4) 1.3780(3) 0.0634(9) Uani 1 1 d . . .
H22A H 1.4089 -0.0833 1.3976 0.128(17) Uiso 1 1 calc R . .
H22B H 1.3760 -0.1879 1.3113 0.126(17) Uiso 1 1 calc R . .
H22C H 1.4356 -0.2453 1.3737 0.16(2) Uiso 1 1 calc R . .

loop_
_atom_site_aniso_label
_atom_site_aniso_U_11
_atom_site_aniso_U_22
_atom_site_aniso_U_33
_atom_site_aniso_U_23
_atom_site_aniso_U_13
_atom_site_aniso_U_12
P 0.0461(4) 0.0266(4) 0.0488(4) -0.0006(3) -0.0045(3) 0.0006(3)
O1A 0.0557(12) 0.0292(10) 0.0631(13) -0.0015(9) -0.0160(10) 0.0049(9)
O1B 0.0562(12) 0.0294(10) 0.0620(13) -0.0027(9) -0.0144(10) -0.0026(9)
N1 0.0504(14) 0.0321(12) 0.0526(14) -0.0018(11) 0.0038(11) 0.0012(10)
N2 0.0489(13) 0.0302(11) 0.0549(14) -0.0010(11) 0.0053(12) -0.0020(11)
N3 0.0540(15) 0.0297(12) 0.0520(14) 0.0039(11) 0.0039(12) -0.0019(10)
N11 0.0538(15) 0.0383(13) 0.0617(16) 0.0048(12) 0.0084(13) -0.0039(11)
N21 0.0549(15) 0.0364(13) 0.0598(16) -0.0082(12) 0.0087(12) 0.0019(11)
C1 0.0363(15) 0.0341(15) 0.0491(16) 0.0023(13) -0.0050(13) -0.0009(12)
C2 0.0415(15) 0.0330(15) 0.0467(16) -0.0034(13) -0.0036(13) 0.0001(12)
C1A 0.0421(16) 0.0321(14) 0.0564(18) -0.0009(13) -0.0018(13) 0.0070(12)
C2A 0.0512(17) 0.0473(17) 0.0520(18) 0.0102(15) 0.0043(14) 0.0007(14)
C3A 0.0414(16) 0.0470(17) 0.0600(19) 0.0062(15) 0.0054(14) -0.0075(14)
C4A 0.0402(15) 0.0376(15) 0.0524(17) -0.0030(13) 0.0049(13) 0.0048(12)
C5A 0.0496(18) 0.0401(16) 0.066(2) 0.0146(15) -0.0047(15) -0.0020(14)
C6A 0.0473(17) 0.0349(15) 0.074(2) 0.0119(15) -0.0086(16) -0.0046(14)
C7A 0.0438(16) 0.0422(16) 0.0536(18) -0.0030(14) 0.0006(14) 0.0017(13)
C8A 0.059(2) 0.082(3) 0.076(2) 0.012(2) -0.0087(19) -0.0153(19)
C9A 0.052(2) 0.098(3) 0.085(3) 0.006(2) -0.0112(19) -0.017(2)
C10A 0.0505(19) 0.066(2) 0.071(2) -0.0183(19) -0.0084(17) 0.0109(17)
C11A 0.079(3) 0.083(3) 0.062(2) 0.011(2) -0.014(2) -0.006(2)
C12A 0.063(2) 0.076(2) 0.066(2) 0.009(2) -0.0031(18) -0.0123(19)
C13A 0.083(3) 0.092(3) 0.080(3) -0.022(3) -0.022(2) 0.022(3)
C14A 0.145(5) 0.150(5) 0.111(4) -0.022(4) -0.056(4) 0.039(4)
C1B 0.0450(16) 0.0330(14) 0.0487(16) 0.0048(13) -0.0021(13) -0.0090(12)
C2B 0.0597(19) 0.0347(15) 0.061(2) -0.0044(15) -0.0038(16) -0.0027(14)
C3B 0.082(3) 0.051(2) 0.066(2) -0.0043(18) -0.0155(19) -0.0095(18)
C4B 0.062(2) 0.076(3) 0.077(3) 0.010(2) -0.023(2) -0.009(2)
C5B 0.0459(19) 0.079(3) 0.087(3) 0.011(2) 0.0017(18) 0.0109(19)
C6B 0.0512(18) 0.060(2) 0.059(2) -0.0031(17) 0.0078(15) 0.0069(16)
C11 0.078(3) 0.0368(18) 0.099(3) 0.0135(19) 0.019(2) -0.0073(17)
C12 0.062(2) 0.062(2) 0.062(2) 0.0015(17) 0.0135(17) -0.0069(17)
C21 0.066(2) 0.0393(17) 0.085(3) -0.0212(17) 0.004(2) 0.0014(16)
C22 0.068(2) 0.060(2) 0.064(2) -0.0036(18) 0.0158(19) 0.0050(18)

loop_
_atom_type_symbol
_atom_type_description
_atom_type_scat_dispersion_real
_atom_type_scat_dispersion_imag
_atom_type_scat_source
C C 0.0033 0.0016 'International Tables Vol C Tables 4.2.6.8 and 6.1.1.4'
H H 0.0000 0.0000 'International Tables Vol C Tables 4.2.6.8 and 6.1.1.4'
N N 0.0061 0.0033 'International Tables Vol C Tables 4.2.6.8 and 6.1.1.4'
O O 0.0106 0.0060 'International Tables Vol C Tables 4.2.6.8 and 6.1.1.4'
P P 0.1023 0.0942 'International Tables Vol C Tables 4.2.6.8 and 6.1.1.4'

loop_
_geom_angle_atom_site_label_1
_geom_angle_atom_site_label_2
_geom_angle_atom_site_label_3
_geom_angle
_geom_angle_site_symmetry_1
_geom_angle_site_symmetry_3
_geom_angle_publ_flag
N3 P N1 114.26(12) . . ?
N3 P O1B 113.03(12) . . ?
N1 P O1B 111.52(12) . . ?
N3 P O1A 111.16(12) . . ?
N1 P O1A 112.92(12) . . ?
O1B P O1A 91.97(10) . . ?
C1A O1A P 125.21(17) . . ?
C1B O1B P 125.52(17) . . ?
C1 N1 P 115.6(2) . . ?
C2 N2 C1 119.7(2) . . ?
C2 N3 P 115.6(2) . . ?
C1 N11 C12 122.7(3) . . ?
C1 N11 C11 121.1(3) . . ?
C12 N11 C11 116.2(3) . . ?
C2 N21 C22 122.5(2) . . ?
C2 N21 C21 120.7(3) . . ?
C22 N21 C21 116.8(3) . . ?
N2 C1 N11 115.6(2) . . ?
N2 C1 N1 127.4(3) . . ?
N11 C1 N1 117.0(3) . . ?
N2 C2 N21 115.6(2) . . ?
N2 C2 N3 127.4(3) . . ?
N21 C2 N3 117.0(3) . . ?
C6A C1A C2A 120.4(3) . . ?
C6A C1A O1A 116.4(3) . . ?
C2A C1A O1A 123.2(3) . . ?
C1A C2A C3A 119.2(3) . . ?
C2A C3A C4A 122.2(3) . . ?
C3A C4A C5A 116.5(3) . . ?
C3A C4A C7A 122.5(3) . . ?
C5A C4A C7A 121.0(3) . . ?
C6A C5A C4A 122.0(3) . . ?
C1A C6A C5A 119.6(3) . . ?
C12A C7A C8A 115.7(3) . . ?
C12A C7A C4A 122.6(3) . . ?
C8A C7A C4A 121.7(3) . . ?
C9A C8A C7A 121.7(4) . . ?
C10A C9A C8A 122.1(4) . . ?
C9A C10A C11A 116.7(3) . . ?
C9A C10A C13A 120.9(4) . . ?
C11A C10A C13A 122.4(4) . . ?
C10A C11A C12A 121.3(4) . . ?
C7A C12A C11A 122.5(4) . . ?
C14A C13A C10A 130.9(6) . . ?
C2B C1B C6B 121.6(3) . . ?
C2B C1B O1B 116.1(3) . . ?
C6B C1B O1B 122.1(3) . . ?
C1B C2B C3B 119.2(3) . . ?
C4B C3B C2B 119.9(3) . . ?
C3B C4B C5B 120.1(3) . . ?
C4B C5B C6B 121.2(3) . . ?
C5B C6B C1B 118.0(3) . . ?

loop_
_geom_bond_atom_site_label_1
_geom_bond_atom_site_label_2
_geom_bond_distance
_geom_bond_site_symmetry_2
_geom_bond_publ_flag
P N3 1.578(2) . ?
P N1 1.579(2) . ?
P O1B 1.5838(19) . ?
P O1A 1.5848(19) . ?
O1A C1A 1.397(3) . ?
O1B C1B 1.398(3) . ?
N1 C1 1.360(3) . ?
N2 C2 1.332(3) . ?
N2 C1 1.338(3) . ?
N3 C2 1.362(3) . ?
N11 C1 1.346(3) . ?
N11 C12 1.450(4) . ?
N11 C11 1.466(4) . ?
N21 C2 1.345(3) . ?
N21 C22 1.449(4) . ?
N21 C21 1.462(4) . ?
C1A C6A 1.371(4) . ?
C1A C2A 1.373(4) . ?
C2A C3A 1.384(4) . ?
C3A C4A 1.386(4) . ?
C4A C5A 1.393(4) . ?
C4A C7A 1.486(4) . ?
C5A C6A 1.377(4) . ?
C7A C12A 1.368(4) . ?
C7A C8A 1.390(4) . ?
C8A C9A 1.382(5) . ?
C9A C10A 1.358(5) . ?
C10A C11A 1.380(5) . ?
C10A C13A 1.480(5) . ?
C11A C12A 1.383(5) . ?
C13A C14A 1.196(6) . ?
C1B C2B 1.374(4) . ?
C1B C6B 1.379(4) . ?
C2B C3B 1.382(4) . ?
C3B C4B 1.372(5) . ?
C4B C5B 1.372(5) . ?
C5B C6B 1.379(5) . ?

loop_
_cod_related_entry_id
_cod_related_entry_database
_cod_related_entry_code
1 ChemSpider 30660917
